data_1525952
loop_
_publ_author_name
'Eiden-Assmann, S.'
'Engelhardt, G.'
'Behrens, P.'
'Schneider, A.M.'
'Wiebcke, M.'
'Felsche, J.'

_publ_section_title
;
 Lead hydro sodalite (Pb2 (O H) (H2 O)3)2 (Al3 Si3 O12)2 : synthesis and
 structure determination by combining X-ray Rietveld refinement, (1)H MAS
 NMR, FTIR and XANES spectroscopy
;
_journal_name_full 'Chemistry - A European Journal'
_journal_page_first 292
_journal_page_last 297
_journal_volume 6
_journal_year 2000
_chemical_formula_sum 'Al3 H7 O16 Pb2 Si3'
_chemical_name_systematic '(Pb2 (O H) (H2 O)3) (Al3 Si3 O12)'
_space_group_IT_number 218
_symmetry_space_group_name_Hall 'P -4n 2 3'
_symmetry_space_group_name_H-M 'P -4 3 n'
_cell_angle_alpha 90
_cell_angle_beta 90
_cell_angle_gamma 90
_cell_formula_units_Z 2
_cell_length_a 9.07
_cell_length_b 9.07
_cell_length_c 9.07
_cell_volume 746.143
_citation_journal_id_ASTM CEUJED
_cod_data_source_file Eiden-Assmann_CEUJED_2000_112.cif
_cod_data_source_block H7Al3O16Pb2Si3
_cod_original_cell_volume 746.1426
_cod_original_formula_sum 'H7 Al3 O16 Pb2 Si3'
_cod_database_code 1525952

loop_
_symmetry_equiv_pos_as_xyz
x,y,z
y+1/2,-x+1/2,-z+1/2
-x,-y,z
-y+1/2,x+1/2,-z+1/2
x,-y,-z
-y+1/2,-x+1/2,z+1/2
-x,y,-z
y+1/2,x+1/2,z+1/2
z,x,y
x+1/2,-z+1/2,-y+1/2
-z,-x,y
-x+1/2,z+1/2,-y+1/2
z,-x,-y
-x+1/2,-z+1/2,y+1/2
-z,x,-y
x+1/2,z+1/2,y+1/2
y,z,x
y,-z,-x
-z+1/2,-y+1/2,x+1/2
-y,z,-x
z+1/2,y+1/2,x+1/2
-y,-z,x
-z+1/2,y+1/2,-x+1/2
z+1/2,-y+1/2,-x+1/2

loop_
_atom_site_label
_atom_site_type_symbol
_atom_site_fract_x
_atom_site_fract_y
_atom_site_fract_z
_atom_site_occupancy
_atom_site_U_iso_or_equiv
Pb1 Pb+2 0.1515 0.1515 0.1515 0.5 0.0
Al1 Al+3 0.25 0 0.5 1 0.0
Si1 Si+4 0.25 0.5 0 1 0.0
O2 O-2 0.3991 0.3991 0.3991 1 0.0
O1 O-2 0.1442 0.1525 0.4547 1 0.0
